data_7035381
loop_
_publ_author_name
'Zhang, Chuanqi'
'Yan, Yan'
'Pan, Qinhe'
'Sun, Libo'
'He, Hongming'
'Liu, Yunling'
'Liang, Zhiqiang'
'Li, Jiyang'

_publ_section_title
;
 A microporous lanthanum metal-organic framework as a bi-functional
 chemosensor for the detection of picric acid and Fe(3+) ions.
;
_journal_issue 29
_journal_name_full 'Dalton transactions (Cambridge, England : 2003)'
_journal_page_first 13340
_journal_page_last 13346
_journal_paper_doi 10.1039/c5dt01065a
_journal_volume 44
_journal_year 2015
_chemical_formula_sum 'C25 H0 La O8 S2'
_chemical_formula_weight 631.28
_chemical_name_systematic
; 
 ? 
;
_space_group_IT_number 15
_symmetry_cell_setting monoclinic
_symmetry_space_group_name_Hall '-C 2yc'
_symmetry_space_group_name_H-M 'C 1 2/c 1'
_atom_sites_solution_primary direct
_atom_sites_solution_secondary difmap
_audit_block_doi 10.5517/cc13qg3d
_audit_creation_method SHELXL-97
_audit_update_record
;
2015-05-21 deposited with the CCDC.
2015-06-05 downloaded from the CCDC.
;
_cell_angle_alpha 90.00
_cell_angle_beta 104.966(3)
_cell_angle_gamma 90.00
_cell_formula_units_Z 8
_cell_length_a 33.400(4)
_cell_length_b 13.8787(19)
_cell_length_c 13.5790(16)
_cell_measurement_reflns_used 4026
_cell_measurement_temperature 296(2)
_cell_measurement_theta_max 25.01
_cell_measurement_theta_min 2.34
_cell_volume 6081.0(13)
_computing_cell_refinement 'Bruker SMART'
_computing_data_collection 'Bruker SMART'
_computing_data_reduction 'Bruker SAINT'
_computing_molecular_graphics 'Bruker SHELXTL'
_computing_publication_material 'Bruker SHELXTL'
_computing_structure_refinement 'SHELXL-97 (Sheldrick, 1997)'
_computing_structure_solution 'SHELXS-97 (Sheldrick, 1990)'
_diffrn_ambient_temperature 296(2)
_diffrn_measured_fraction_theta_full 0.983
_diffrn_measured_fraction_theta_max 0.983
_diffrn_measurement_device_type 'CCD area detector'
_diffrn_measurement_method 'phi and omega scans'
_diffrn_radiation_monochromator graphite
_diffrn_radiation_source 'fine-focus sealed tube'
_diffrn_radiation_type MoK\a
_diffrn_radiation_wavelength 0.71073
_diffrn_reflns_av_R_equivalents 0.0778
_diffrn_reflns_av_sigmaI/netI 0.0760
_diffrn_reflns_limit_h_max 41
_diffrn_reflns_limit_h_min -28
_diffrn_reflns_limit_k_max 17
_diffrn_reflns_limit_k_min -17
_diffrn_reflns_limit_l_max 16
_diffrn_reflns_limit_l_min -16
_diffrn_reflns_number 21624
_diffrn_reflns_theta_full 26.67
_diffrn_reflns_theta_max 26.67
_diffrn_reflns_theta_min 1.26
_exptl_absorpt_coefficient_mu 1.580
_exptl_absorpt_correction_T_max 0.8209
_exptl_absorpt_correction_T_min 0.7640
_exptl_absorpt_correction_type multi-scan
_exptl_absorpt_process_details SADABS
_exptl_crystal_density_diffrn 1.379
_exptl_crystal_density_method 'not measured'
_exptl_crystal_description BLOCK
_exptl_crystal_F_000 2424
_exptl_crystal_size_max 0.18
_exptl_crystal_size_mid 0.16
_exptl_crystal_size_min 0.13
_platon_squeeze_details
;
;
_refine_diff_density_max 2.509
_refine_diff_density_min -2.283
_refine_diff_density_rms 0.187
_refine_ls_extinction_method none
_refine_ls_goodness_of_fit_ref 1.005
_refine_ls_matrix_type full
_refine_ls_number_parameters 332
_refine_ls_number_reflns 6316
_refine_ls_number_restraints 90
_refine_ls_restrained_S_all 1.018
_refine_ls_R_factor_all 0.0770
_refine_ls_R_factor_gt 0.0605
_refine_ls_shift/su_max 0.051
_refine_ls_shift/su_mean 0.006
_refine_ls_structure_factor_coef Fsqd
_refine_ls_weighting_details 'calc w=1/[\s^2^(Fo^2^)+(0.1166P)^2^+0.0000P] where P=(Fo^2^+2Fc^2^)/3'
_refine_ls_weighting_scheme calc
_refine_ls_wR_factor_gt 0.1638
_refine_ls_wR_factor_ref 0.1751
_reflns_number_gt 4744
_reflns_number_total 6316
_reflns_threshold_expression >2sigma(I)
_cod_data_source_file c5dt01065a2.cif
_cod_data_source_block y
_cod_depositor_comments
;
The following automatic conversions were performed:

'_symmetry_cell_setting' value 'Monoclinic' changed to 'monoclinic'
according to
/usr/data/users/saulius/crontab/automatic-downloads/rss-feeds/RSC/lib/dictionaries/cif_core.dic
dictionary named 'cif_core.dic' version 2.4.2 from 2011-04-26.

'_exptl_absorpt_correction_type' value 'MULTI-SCAN' changed to
'multi-scan' according to
/usr/data/users/saulius/crontab/automatic-downloads/rss-feeds/RSC/lib/dictionaries/cif_core.dic
dictionary named 'cif_core.dic' version 2.4.2 from 2011-04-26.

Automatic conversion script
Id: cif_fix_values 3271 2015-04-21 07:52:19Z andrius 

 Adding full bibliography for 7035381.cif.
;
_cod_original_sg_symbol_H-M C2/c
_cod_database_code 7035381

loop_
_symmetry_equiv_pos_as_xyz
'x, y, z'
'-x, y, -z+1/2'
'x+1/2, y+1/2, z'
'-x+1/2, y+1/2, -z+1/2'
'-x, -y, -z'
'x, -y, z-1/2'
'-x+1/2, -y+1/2, -z'
'x+1/2, -y+1/2, z-1/2'

loop_
_atom_site_label
_atom_site_type_symbol
_atom_site_fract_x
_atom_site_fract_y
_atom_site_fract_z
_atom_site_U_iso_or_equiv
_atom_site_adp_type
_atom_site_occupancy
_atom_site_symmetry_multiplicity
_atom_site_calc_flag
_atom_site_refinement_flags
_atom_site_disorder_assembly
_atom_site_disorder_group
La1 La 0.812078(4) 0.212598(11) 0.561368(11) 0.02077(4) Uani 1 1 d . . .
O1 O 0.76805(6) 0.17953(19) 0.68232(16) 0.0391(6) Uani 1 1 d . . .
O2 O 0.79333(6) 0.24808(17) 0.37414(15) 0.0318(6) Uani 1 1 d . . .
O3 O 0.73352(6) 0.14352(15) 0.46732(15) 0.0292(5) Uani 1 1 d . . .
O4 O 0.78787(6) 0.05402(16) 0.46750(18) 0.0368(6) Uani 1 1 d . A .
O5 O 0.86644(6) 0.32911(17) 0.52088(18) 0.0440(6) Uani 1 1 d . A .
O6 O 0.88019(6) 0.17395(19) 0.51709(18) 0.0448(7) Uani 1 1 d . A .
O7 O 0.84781(9) 0.0809(2) 0.6772(2) 0.0617(9) Uani 1 1 d . . .
O8 O 0.84581(10) 0.2993(2) 0.72257(19) 0.0686(11) Uani 1 1 d D . .
C1 C 0.42611(2) 0.21684(7) 0.96648(6) 0.0332(9) Uani 1 1 d G . .
C2 C 0.45567(2) 0.28786(7) 0.96861(7) 0.0478(11) Uani 1 1 d G . .
C3 C 0.49127(2) 0.26642(6) 0.93794(7) 0.0507(11) Uani 1 1 d G . .
C4 C 0.49732(2) 0.17397(7) 0.90513(6) 0.0355(8) Uani 1 1 d G . .
C5 C 0.46776(2) 0.10295(7) 0.90300(7) 0.0391(9) Uani 1 1 d G . .
C6 C 0.43216(2) 0.12439(7) 0.93367(7) 0.0380(9) Uani 1 1 d G . .
C7 C 0.53665(2) 0.15092(7) 0.87572(7) 0.0332(8) Uani 1 1 d G . .
C8 C 0.56045(2) 0.22227(7) 0.84513(7) 0.0407(9) Uani 1 1 d G . .
C9 C 0.59837(2) 0.20177(8) 0.82653(7) 0.0407(9) Uani 1 1 d G . .
C10 C 0.61407(3) 0.10765(8) 0.83673(8) 0.0296(8) Uani 1 1 d G . .
C11 C 0.58999(3) 0.03437(8) 0.86093(9) 0.0336(8) Uani 1 1 d G . .
C12 C 0.55188(2) 0.05554(7) 0.88176(8) 0.0369(9) Uani 1 1 d G . .
C13 C 0.65639(3) 0.08990(9) 0.82510(9) 0.0263(7) Uani 1 1 d G . .
C14 C 0.67299(3) 0.14593(10) 0.76086(9) 0.0294(8) Uani 1 1 d G . .
C15 C 0.71407(3) 0.13567(11) 0.75604(10) 0.0275(7) Uani 1 1 d G . .
C16 C 0.73919(3) 0.06726(11) 0.81805(11) 0.0280(8) Uani 1 1 d G . .
C17 C 0.72259(3) 0.00772(10) 0.87922(11) 0.0268(7) Uani 1 1 d G . .
C18 C 0.68127(3) 0.01675(9) 0.88314(10) 0.0274(8) Uani 1 1 d G . .
C19 C 0.73097(9) 0.1940(2) 0.6816(2) 0.0301(8) Uani 1 1 d . . .
C20 C 0.74994(8) 0.0676(2) 0.4429(2) 0.0264(7) Uani 1 1 d . . .
C21 C 0.88851(9) 0.2617(3) 0.5045(3) 0.0351(9) Uani 1 1 d . . .
C22 C 0.8131(2) -0.0442(5) 0.6936(5) 0.1100(15) Uani 0.694(2) 1 d PDU A 1
C22' C 0.8122(3) -0.0844(10) 0.6734(13) 0.110(2) Uani 0.306(2) 1 d PDU A 2
S1 S 0.84120(6) 0.02561(14) 0.76452(14) 0.0851(5) Uani 0.694(2) 1 d PDU A 1
S1' S 0.85064(15) -0.0285(4) 0.6850(4) 0.0987(12) Uani 0.306(2) 1 d PDU A 2
S2 S 0.85670(11) 0.2963(3) 0.83016(19) 0.1102(10) Uani 0.50 1 d PDU A 1
S2' S 0.82653(12) 0.3258(3) 0.8153(2) 0.1287(12) Uani 0.50 1 d PDU A 2
C23 C 0.8757(3) -0.0455(7) 0.8225(8) 0.1522(18) Uani 0.694(2) 1 d PDU A 1
C23' C 0.8850(5) -0.0526(18) 0.7831(11) 0.151(2) Uani 0.306(2) 1 d PDU A 2
C24 C 0.90361(19) 0.2877(10) 0.8786(9) 0.2639(18) Uani 0.50 1 d PDU A 1
C24' C 0.8305(3) 0.2495(6) 0.8978(6) 0.150(4) Uani 0.50 1 d PDU A 2
C25 C 0.8508(3) 0.3983(5) 0.8833(7) 0.2612(18) Uani 0.50 1 d PDU A 1
C25' C 0.8689(4) 0.3832(14) 0.859(2) 0.2622(16) Uani 0.50 1 d PDU A 2

loop_
_atom_site_aniso_label
_atom_site_aniso_U_11
_atom_site_aniso_U_22
_atom_site_aniso_U_33
_atom_site_aniso_U_23
_atom_site_aniso_U_13
_atom_site_aniso_U_12
La1 0.01686(7) 0.02440(8) 0.02282(7) 0.00045(6) 0.00833(6) -0.00244(6)
O1 0.0206(9) 0.0644(14) 0.0371(10) 0.0180(11) 0.0161(8) 0.0071(10)
O2 0.0310(10) 0.0373(11) 0.0274(10) 0.0109(9) 0.0080(8) 0.0040(9)
O3 0.0276(9) 0.0269(10) 0.0350(10) -0.0047(9) 0.0113(8) -0.0017(8)
O4 0.0225(9) 0.0315(11) 0.0549(13) -0.0102(10) 0.0073(9) -0.0033(9)
O5 0.0349(10) 0.0415(12) 0.0667(13) -0.0193(11) 0.0334(9) -0.0169(9)
O6 0.0316(9) 0.0461(13) 0.0673(13) 0.0065(12) 0.0322(9) -0.0009(10)
O7 0.0659(15) 0.0635(16) 0.0560(14) 0.0350(13) 0.0163(12) 0.0242(14)
O8 0.080(2) 0.079(2) 0.0400(14) -0.0223(13) 0.0021(14) -0.0193(16)
C1 0.0206(13) 0.0476(19) 0.0342(15) 0.0069(14) 0.0120(11) 0.0072(12)
C2 0.0350(15) 0.052(2) 0.064(2) 0.0055(17) 0.0271(14) 0.0048(15)
C3 0.0296(15) 0.054(2) 0.076(2) -0.0056(19) 0.0259(15) 0.0100(15)
C4 0.0267(13) 0.0492(19) 0.0354(14) 0.0075(14) 0.0166(11) 0.0102(13)
C5 0.0268(13) 0.051(2) 0.0445(16) 0.0103(15) 0.0180(12) 0.0084(14)
C6 0.0312(13) 0.0415(19) 0.0474(16) 0.0115(15) 0.0210(12) 0.0078(13)
C7 0.0228(12) 0.0516(19) 0.0285(13) 0.0115(13) 0.0125(10) 0.0087(13)
C8 0.0345(15) 0.0441(19) 0.0520(17) 0.0127(15) 0.0265(13) 0.0093(13)
C9 0.0319(14) 0.047(2) 0.0505(17) 0.0145(15) 0.0236(13) 0.0099(13)
C10 0.0249(12) 0.0363(16) 0.0317(13) 0.0104(12) 0.0149(10) 0.0121(12)
C11 0.0225(12) 0.0401(17) 0.0425(15) 0.0136(14) 0.0160(11) 0.0059(12)
C12 0.0294(13) 0.0416(18) 0.0452(16) 0.0133(14) 0.0197(11) 0.0069(13)
C13 0.0213(12) 0.0340(16) 0.0262(13) 0.0056(12) 0.0104(10) 0.0033(11)
C14 0.0269(13) 0.0352(16) 0.0286(13) 0.0061(12) 0.0117(10) 0.0089(12)
C15 0.0244(12) 0.0358(16) 0.0269(12) 0.0023(12) 0.0151(10) -0.0013(12)
C16 0.0272(12) 0.0313(15) 0.0276(13) 0.0028(12) 0.0107(10) 0.0024(12)
C17 0.0272(13) 0.0278(15) 0.0262(13) 0.0011(12) 0.0085(11) 0.0082(11)
C18 0.0202(12) 0.0311(15) 0.0330(14) -0.0020(12) 0.0108(10) 0.0022(11)
C19 0.0266(13) 0.0425(18) 0.0243(13) -0.0005(12) 0.0121(11) -0.0015(12)
C20 0.0312(13) 0.0207(13) 0.0312(13) 0.0007(12) 0.0153(10) -0.0022(11)
C21 0.0228(13) 0.0448(18) 0.0405(16) -0.0044(15) 0.0132(12) -0.0116(13)
C22 0.099(3) 0.131(3) 0.091(2) -0.069(2) 0.007(2) 0.053(2)
C22' 0.097(3) 0.130(3) 0.093(3) -0.065(3) 0.008(3) 0.052(3)
S1 0.0966(10) 0.0836(11) 0.0917(9) 0.0433(8) 0.0541(7) 0.0369(9)
S1' 0.120(2) 0.090(2) 0.0983(19) 0.0333(18) 0.0514(17) 0.0404(18)
S2 0.1281(19) 0.160(2) 0.0341(11) -0.0097(13) 0.0050(13) 0.0312(17)
S2' 0.146(2) 0.167(2) 0.0609(14) -0.0082(17) 0.0041(17) -0.007(2)
C23 0.196(3) 0.139(3) 0.109(3) 0.034(3) 0.016(3) 0.052(3)
C23' 0.191(3) 0.138(3) 0.113(3) 0.033(3) 0.018(3) 0.049(3)
C24 0.269(3) 0.264(3) 0.257(3) 0.008(3) 0.063(3) 0.000(3)
C24' 0.156(6) 0.152(6) 0.138(6) 0.001(5) 0.030(4) -0.019(5)
C25 0.270(3) 0.258(3) 0.253(3) 0.007(3) 0.062(3) -0.001(3)
C25' 0.269(2) 0.261(2) 0.254(2) 0.010(2) 0.063(2) -0.001(2)

loop_
_atom_type_symbol
_atom_type_description
_atom_type_scat_dispersion_real
_atom_type_scat_dispersion_imag
_atom_type_scat_source
C C 0.0033 0.0016 'International Tables Vol C Tables 4.2.6.8 and 6.1.1.4'
H H 0.0000 0.0000 'International Tables Vol C Tables 4.2.6.8 and 6.1.1.4'
La La -0.2871 2.4523 'International Tables Vol C Tables 4.2.6.8 and 6.1.1.4'
O O 0.0106 0.0060 'International Tables Vol C Tables 4.2.6.8 and 6.1.1.4'
S S 0.1246 0.1234 'International Tables Vol C Tables 4.2.6.8 and 6.1.1.4'

loop_
_geom_angle_atom_site_label_1
_geom_angle_atom_site_label_2
_geom_angle_atom_site_label_3
_geom_angle
_geom_angle_site_symmetry_1
_geom_angle_site_symmetry_3
O3 La1 O8 82.50(8) 7_656 .
O3 La1 O2 72.54(7) 7_656 .
O8 La1 O2 137.14(9) . .
O3 La1 O7 149.32(8) 7_656 .
O8 La1 O7 76.53(9) . .
O2 La1 O7 137.28(9) . .
O3 La1 O1 79.08(7) 7_656 .
O8 La1 O1 73.91(9) . .
O2 La1 O1 131.60(7) . .
O7 La1 O1 73.78(9) . .
O3 La1 O6 132.83(8) 7_656 .
O8 La1 O6 94.58(10) . .
O2 La1 O6 78.87(7) . .
O7 La1 O6 71.68(9) . .
O1 La1 O6 145.28(7) . .
O3 La1 O4 120.69(6) 7_656 .
O8 La1 O4 149.46(8) . .
O2 La1 O4 72.57(8) . .
O7 La1 O4 73.97(8) . .
O1 La1 O4 90.32(8) . .
O6 La1 O4 83.60(7) . .
O3 La1 O5 84.25(7) 7_656 .
O8 La1 O5 72.75(9) . .
O2 La1 O5 70.59(7) . .
O7 La1 O5 110.00(8) . .
O1 La1 O5 144.28(8) . .
O6 La1 O5 50.70(8) . .
O4 La1 O5 125.25(8) . .
O3 La1 O3 74.73(7) 7_656 .
O8 La1 O3 136.78(9) . .
O2 La1 O3 69.03(7) . .
O7 La1 O3 106.11(8) . .
O1 La1 O3 66.08(6) . .
O6 La1 O3 127.76(7) . .
O4 La1 O3 48.42(6) . .
O5 La1 O3 138.42(6) . .
O3 La1 C21 108.22(9) 7_656 .
O8 La1 C21 83.84(10) . .
O2 La1 C21 72.14(8) . .
O7 La1 C21 91.66(10) . .
O1 La1 C21 155.61(8) . .
O6 La1 C21 25.61(9) . .
O4 La1 C21 104.61(9) . .
O5 La1 C21 25.13(9) . .
O3 La1 C21 137.98(8) . .
O3 La1 C20 98.19(7) 7_656 .
O8 La1 C20 151.13(9) . .
O2 La1 C20 68.59(8) . .
O7 La1 C20 89.93(8) . .
O1 La1 C20 77.88(8) . .
O6 La1 C20 105.33(8) . .
O4 La1 C20 23.69(7) . .
O5 La1 C20 136.12(8) . .
O3 La1 C20 24.74(7) . .
C21 La1 C20 122.46(9) . .
O3 La1 La1 39.82(4) 7_656 7_656
O8 La1 La1 113.98(8) . 7_656
O2 La1 La1 65.44(5) . 7_656
O7 La1 La1 133.98(7) . 7_656
O1 La1 La1 67.57(4) . 7_656
O6 La1 La1 144.08(5) . 7_656
O4 La1 La1 82.08(4) . 7_656
O5 La1 La1 115.92(5) . 7_656
O3 La1 La1 34.91(4) . 7_656
C21 La1 La1 132.74(6) . 7_656
C20 La1 La1 58.77(5) . 7_656
C19 O1 La1 135.25(19) . .
C19 O2 La1 134.0(2) 7_656 .
C20 O3 La1 156.26(17) . 7_656
C20 O3 La1 89.20(15) . .
La1 O3 La1 105.27(7) 7_656 .
C20 O4 La1 99.94(18) . .
C21 O5 La1 92.8(2) . .
C21 O6 La1 94.0(2) . .
S1 O7 S1' 56.3(2) . .
S1 O7 La1 137.58(19) . .
S1' O7 La1 141.5(2) . .
S2 O8 S2' 40.5(2) . .
S2 O8 La1 146.1(2) . .
S2' O8 La1 128.3(2) . .
C2 C1 C6 120.0 . .
C2 C1 C21 120.21(14) . 8_456
C6 C1 C21 119.72(14) . 8_456
C3 C2 C1 120.0 . .
C2 C3 C4 120.0 . .
C5 C4 C3 120.0 . .
C5 C4 C7 120.6 . .
C3 C4 C7 119.4 . .
C4 C5 C6 120.0 . .
C5 C6 C1 120.0 . .
C8 C7 C12 117.2 . .
C8 C7 C4 122.1 . .
C12 C7 C4 120.7 . .
C9 C8 C7 121.7 . .
C8 C9 C10 120.7 . .
C11 C10 C9 118.8 . .
C11 C10 C13 122.0 . .
C9 C10 C13 119.1 . .
C10 C11 C12 120.3 . .
C11 C12 C7 121.0 . .
C14 C13 C18 118.7 . .
C14 C13 C10 121.4 . .
C18 C13 C10 119.9 . .
C13 C14 C15 121.9 . .
C16 C15 C14 119.0 . .
C16 C15 C19 119.79(12) . .
C14 C15 C19 121.12(12) . .
C17 C16 C15 119.7 . .
C16 C17 C18 121.4 . .
C16 C17 C20 118.75(12) . 6_556
C18 C17 C20 119.88(12) . 6_556
C17 C18 C13 119.0 . .
O2 C19 O1 126.4(3) 7_656 .
O2 C19 C15 117.0(3) 7_656 .
O1 C19 C15 116.6(2) . .
O4 C20 O3 122.4(3) . .
O4 C20 C17 118.4(2) . 6
O3 C20 C17 119.1(2) . 6
O4 C20 La1 56.38(15) . .
O3 C20 La1 66.06(14) . .
C17 C20 La1 174.10(18) 6 .
O5 C21 O6 122.4(3) . .
O5 C21 C1 119.8(3) . 8
O6 C21 C1 117.8(3) . 8
O5 C21 La1 62.09(17) . .
O6 C21 La1 60.40(17) . .
C1 C21 La1 175.12(19) 8 .
O7 S1 C22 91.1(3) . .
O7 S1 C23 119.2(5) . .
C22 S1 C23 99.9(5) . .
C22' S1' O7 118.8(6) . .
C22' S1' C23' 114.1(11) . .
O7 S1' C23' 107.0(10) . .
O8 S2 C24 113.9(5) . .
O8 S2 C25 114.0(4) . .
C24 S2 C25 96.0(6) . .
C24' S2' O8 116.3(5) . .
C24' S2' C25' 99.9(9) . .
O8 S2' C25' 84.8(10) . .

loop_
_geom_bond_atom_site_label_1
_geom_bond_atom_site_label_2
_geom_bond_distance
_geom_bond_site_symmetry_2
La1 O3 2.480(2) 7_656
La1 O8 2.497(3) .
La1 O2 2.505(2) .
La1 O7 2.503(3) .
La1 O1 2.514(2) .
La1 O6 2.556(2) .
La1 O4 2.567(2) .
La1 O5 2.594(2) .
La1 O3 2.7756(19) .
La1 C21 2.932(3) .
La1 C20 3.037(3) .
La1 La1 4.1812(5) 7_656
O1 C19 1.252(4) .
O2 C19 1.250(4) 7_656
O3 C20 1.271(4) .
O3 La1 2.480(2) 7_656
O4 C20 1.238(3) .
O5 C21 1.247(4) .
O6 C21 1.270(4) .
O7 S1 1.477(3) .
O7 S1' 1.524(6) .
O8 S2 1.412(4) .
O8 S2' 1.598(5) .
C1 C2 1.3900 .
C1 C6 1.3900 .
C1 C21 1.506(3) 8_456
C2 C3 1.3900 .
C3 C4 1.3900 .
C4 C5 1.3900 .
C4 C7 1.5028 .
C5 C6 1.3900 .
C7 C8 1.3984 .
C7 C12 1.4129 .
C8 C9 1.3836 .
C9 C10 1.4009 .
C10 C11 1.3876 .
C10 C13 1.4831 .
C11 C12 1.4045 .
C13 C14 1.3866 .
C13 C18 1.4156 .
C14 C15 1.3978 .
C15 C16 1.3963 .
C15 C19 1.513(3) .
C16 C17 1.3850 .
C17 C18 1.4004 .
C17 C20 1.506(3) 6_556
C19 O2 1.249(4) 7_656
C20 C17 1.506(4) 6
C21 C1 1.506(3) 8
C22 S1 1.510(7) .
C22' S1' 1.472(12) .
S1 C23 1.566(9) .
S1' C23' 1.553(13) .
S2 C24 1.539(7) .
S2 C25 1.624(8) .
S2' C24' 1.521(8) .
S2' C25' 1.599(13) .

loop_
_platon_squeeze_void_nr
_platon_squeeze_void_average_x
_platon_squeeze_void_average_y
_platon_squeeze_void_average_z
_platon_squeeze_void_volume
_platon_squeeze_void_count_electrons
_platon_squeeze_void_content
1 0.000 0.000 -0.007 567 120 ' '
2 0.250 0.750 0.000 33 2 ' '
3 0.500 0.500 0.038 567 120 ' '
4 0.750 0.250 0.000 33 2 ' '
5 0.250 0.250 0.500 33 1 ' '
6 0.750 0.750 0.500 33 1 ' '
